data_7230374
loop_
_publ_author_name
'Carballo, Rosa'
'Casti\~neiras, Alfonso'
'Covelo, Berta'
'Lago, Ana B.'
'V\'azquez-L\'opez, Ezequiel M.'
'G\'omez-Paz, Olaya'
'Balboa, Susana'
'Prieto, Inmaculada'

_publ_section_title
;
 Chiral and achiral 1D copper(ii) coordination polymers based on glycolato
 and chelating aromatic diamine ligands
;
_journal_issue 17
_journal_name_full CrystEngComm
_journal_page_first 2455
_journal_paper_doi 10.1039/C8CE00279G
_journal_volume 20
_journal_year 2018
_chemical_formula_sum 'C14 H11 Cl Cu N2 O7'
_chemical_formula_weight 418.24
_space_group_crystal_system orthorhombic
_space_group_IT_number 19
_space_group_name_Hall 'P 2ac 2ab'
_space_group_name_H-M_alt 'P 21 21 21'
_symmetry_space_group_name_Hall 'P 2ac 2ab'
_symmetry_space_group_name_H-M 'P 21 21 21'
_atom_sites_solution_hydrogens mixed
_audit_creation_method SHELXL-2016/6
_audit_update_record
;
2018-02-19 deposited with the CCDC.
2018-03-26 downloaded from the CCDC.
;
_cell_angle_alpha 90
_cell_angle_beta 90
_cell_angle_gamma 90
_cell_formula_units_Z 4
_cell_length_a 6.4852(2)
_cell_length_b 14.3549(4)
_cell_length_c 15.7193(11)
_cell_measurement_reflns_used 25
_cell_measurement_temperature 293(2)
_cell_measurement_theta_max 46.29
_cell_measurement_theta_min 18.90
_cell_volume 1463.38(12)
_computing_cell_refinement 'CAD4-Express Software (Nonius, 1994)'
_computing_data_collection 'CAD4-Express Software (Nonius, 1994)'
_computing_data_reduction 'GENHKL (Kretschmar, 1997)'
_computing_structure_refinement 'SHELXL-2016/6 (Sheldrick, 2016)'
_computing_structure_solution SHELXS
_diffrn_ambient_temperature 293(2)
_diffrn_measured_fraction_theta_full 1.000
_diffrn_measured_fraction_theta_max 0.999
_diffrn_measurement_device_type 'Enraf Nonius CAD4'
_diffrn_measurement_method omega/2theta-scan
_diffrn_radiation_monochromator graphite
_diffrn_radiation_source 'fine-focus sealed tube'
_diffrn_radiation_type CuK\a
_diffrn_radiation_wavelength 1.54184
_diffrn_reflns_av_R_equivalents 0.0538
_diffrn_reflns_av_unetI/netI 0.0269
_diffrn_reflns_Laue_measured_fraction_full 1.000
_diffrn_reflns_Laue_measured_fraction_max 0.999
_diffrn_reflns_limit_h_max 8
_diffrn_reflns_limit_h_min 0
_diffrn_reflns_limit_k_max 0
_diffrn_reflns_limit_k_min -17
_diffrn_reflns_limit_l_max 19
_diffrn_reflns_limit_l_min -19
_diffrn_reflns_number 3279
_diffrn_reflns_point_group_measured_fraction_full 1.000
_diffrn_reflns_point_group_measured_fraction_max 0.997
_diffrn_reflns_theta_full 67.500
_diffrn_reflns_theta_max 72.957
_diffrn_reflns_theta_min 4.171
_exptl_absorpt_coefficient_mu 4.223
_exptl_absorpt_correction_T_max 0.509
_exptl_absorpt_correction_T_min 0.341
_exptl_absorpt_correction_type psi-scan
_exptl_absorpt_process_details sadabs
_exptl_crystal_colour blue
_exptl_crystal_density_diffrn 1.898
_exptl_crystal_description prism
_exptl_crystal_F_000 844
_exptl_crystal_size_max 0.64
_exptl_crystal_size_mid 0.24
_exptl_crystal_size_min 0.16
_refine_diff_density_max 0.626
_refine_diff_density_min -0.365
_refine_diff_density_rms 0.086
_refine_ls_abs_structure_details
;
 Classical Flack method preferred over Parsons because s.u. lower.
;
_refine_ls_abs_structure_Flack 0.04(5)
_refine_ls_extinction_method none
_refine_ls_goodness_of_fit_ref 1.128
_refine_ls_hydrogen_treatment mixed
_refine_ls_matrix_type full
_refine_ls_number_parameters 229
_refine_ls_number_reflns 2908
_refine_ls_number_restraints 0
_refine_ls_restrained_S_all 1.128
_refine_ls_R_factor_all 0.0556
_refine_ls_R_factor_gt 0.0532
_refine_ls_shift/su_max 0.010
_refine_ls_shift/su_mean 0.001
_refine_ls_structure_factor_coef Fsqd
_refine_ls_weighting_details 'w=1/[\s^2^(Fo^2^)+(0.1033P)^2^+1.2250P] where P=(Fo^2^+2Fc^2^)/3'
_refine_ls_weighting_scheme calc
_refine_ls_wR_factor_gt 0.1471
_refine_ls_wR_factor_ref 0.1493
_reflns_Friedel_coverage 0.714
_reflns_Friedel_fraction_full 1.000
_reflns_Friedel_fraction_max 0.995
_reflns_number_gt 2799
_reflns_number_total 2908
_reflns_threshold_expression 'I > 2\s(I)'
_cod_data_source_file c8ce00279g1.cif
_cod_data_source_block 3
_cod_depositor_comments 'Adding full bibliography for 7230374--7230379.cif.'
_cod_database_code 7230374
_shelx_shelxl_version_number 2016/6
_shelx_space_group_comment
;
The symmetry employed for this shelxl refinement is uniquely defined
by the following loop, which should always be used as a source of
symmetry information in preference to the above space-group names.
They are only intended as comments.
;

loop_
_space_group_symop_operation_xyz
'x, y, z'
'-x+1/2, -y, z+1/2'
'x+1/2, -y+1/2, -z'
'-x, y+1/2, -z+1/2'

loop_
_atom_site_label
_atom_site_type_symbol
_atom_site_fract_x
_atom_site_fract_y
_atom_site_fract_z
_atom_site_U_iso_or_equiv
_atom_site_adp_type
_atom_site_occupancy
_atom_site_site_symmetry_order
_atom_site_calc_flag
_atom_site_refinement_flags_posn
_atom_site_refinement_flags_adp
Cu Cu 0.87842(12) 0.68349(6) 0.61394(5) 0.0296(3) Uani 1 1 d . .
O11 O 1.0265(7) 0.7428(3) 0.5176(3) 0.0328(9) Uani 1 1 d . .
O12 O 1.1690(7) 0.8702(3) 0.4633(3) 0.0358(10) Uani 1 1 d . .
O13 O 0.7462(7) 0.8432(3) 0.6063(3) 0.0383(10) Uani 1 1 d . .
H13 H 0.661(16) 0.834(7) 0.568(6) 0.057 Uiso 1 1 d . U
C11 C 1.0458(9) 0.8303(4) 0.5117(3) 0.0291(11) Uani 1 1 d . .
C12 C 0.9090(10) 0.8920(4) 0.5669(4) 0.0345(13) Uani 1 1 d . .
H12A H 0.993169 0.921001 0.610438 0.041 Uiso 1 1 calc R U
H12B H 0.851556 0.941173 0.531817 0.041 Uiso 1 1 calc R U
N1 N 1.0911(8) 0.7243(3) 0.7004(3) 0.0304(10) Uani 1 1 d . .
N2 N 0.7461(8) 0.6257(3) 0.7151(3) 0.0304(10) Uani 1 1 d . .
C1 C 1.2667(10) 0.7707(4) 0.6906(4) 0.0350(13) Uani 1 1 d . .
H1 H 1.303612 0.790555 0.636435 0.042 Uiso 1 1 calc R U
C2 C 1.3979(11) 0.7908(4) 0.7586(4) 0.0368(13) Uani 1 1 d . .
H2 H 1.519876 0.823276 0.749304 0.044 Uiso 1 1 calc R U
C3 C 1.3461(10) 0.7623(4) 0.8389(5) 0.0372(13) Uani 1 1 d . .
H3 H 1.431229 0.776331 0.884742 0.045 Uiso 1 1 calc R U
C4 C 1.1622(10) 0.7115(4) 0.8513(4) 0.0325(12) Uani 1 1 d . .
C4N C 1.0390(9) 0.6945(4) 0.7797(4) 0.0299(11) Uani 1 1 d . .
C5 C 1.0982(11) 0.6756(5) 0.9322(4) 0.0396(13) Uani 1 1 d . .
H5 H 1.177435 0.687441 0.980269 0.048 Uiso 1 1 calc R U
C6 C 0.9224(13) 0.6241(5) 0.9393(4) 0.0417(15) Uani 1 1 d . .
H6 H 0.884244 0.600949 0.992269 0.050 Uiso 1 1 calc R U
C7 C 0.7953(10) 0.6049(4) 0.8669(4) 0.0343(13) Uani 1 1 d . .
C7N C 0.8546(10) 0.6415(4) 0.7872(4) 0.0295(11) Uani 1 1 d . .
C8 C 0.6173(11) 0.5494(4) 0.8686(4) 0.0391(14) Uani 1 1 d . .
H8 H 0.571486 0.523825 0.919615 0.047 Uiso 1 1 calc R U
C9 C 0.5110(11) 0.5331(5) 0.7944(5) 0.0418(16) Uani 1 1 d . .
H9 H 0.393470 0.495965 0.794922 0.050 Uiso 1 1 calc R U
C10 C 0.5794(10) 0.5721(4) 0.7184(4) 0.0340(13) Uani 1 1 d . .
H10 H 0.506551 0.560244 0.668572 0.041 Uiso 1 1 calc R U
Cl Cl 1.0957(2) 0.45346(10) 0.62550(11) 0.0401(4) Uani 1 1 d . .
O1 O 1.1126(11) 0.5485(4) 0.5956(5) 0.0705(19) Uani 1 1 d . .
O4 O 1.2972(11) 0.4121(5) 0.6182(5) 0.078(2) Uani 1 1 d . .
O2 O 1.0347(13) 0.4528(5) 0.7120(5) 0.077(2) Uani 1 1 d . .
O3 O 0.9554(14) 0.4059(6) 0.5735(6) 0.091(3) Uani 1 1 d . .

loop_
_atom_site_aniso_label
_atom_site_aniso_U_11
_atom_site_aniso_U_22
_atom_site_aniso_U_33
_atom_site_aniso_U_23
_atom_site_aniso_U_13
_atom_site_aniso_U_12
Cu 0.0286(4) 0.0294(4) 0.0308(4) 0.0046(3) -0.0010(3) -0.0040(3)
O11 0.037(2) 0.0284(19) 0.033(2) 0.0009(16) 0.0050(18) -0.0033(17)
O12 0.036(2) 0.033(2) 0.039(2) 0.0063(18) 0.0099(18) 0.0022(17)
O13 0.032(2) 0.044(2) 0.038(2) -0.003(2) 0.005(2) -0.0043(17)
C11 0.032(3) 0.030(3) 0.025(3) 0.003(2) -0.001(2) 0.001(2)
C12 0.036(3) 0.029(3) 0.039(3) 0.000(2) 0.007(3) 0.000(2)
N1 0.030(2) 0.026(2) 0.035(3) 0.0013(18) -0.001(2) -0.0006(19)
N2 0.030(2) 0.024(2) 0.037(3) 0.002(2) 0.000(2) 0.0012(19)
C1 0.033(3) 0.034(3) 0.038(3) 0.003(2) 0.000(3) -0.004(2)
C2 0.032(3) 0.032(3) 0.046(3) 0.000(2) 0.001(3) -0.001(2)
C3 0.036(3) 0.034(3) 0.041(3) -0.006(3) -0.004(3) 0.000(2)
C4 0.035(3) 0.028(2) 0.035(3) -0.005(2) 0.001(2) 0.000(2)
C4N 0.032(3) 0.024(2) 0.034(3) -0.002(2) 0.004(2) 0.005(2)
C5 0.050(4) 0.039(3) 0.029(3) -0.001(2) -0.003(3) 0.002(3)
C6 0.058(4) 0.043(3) 0.025(3) 0.000(2) 0.004(3) 0.001(3)
C7 0.041(3) 0.026(3) 0.036(3) 0.003(2) 0.006(3) 0.003(2)
C7N 0.034(3) 0.023(2) 0.032(3) 0.001(2) 0.004(2) 0.003(2)
C8 0.047(4) 0.032(3) 0.038(3) 0.005(2) 0.012(3) 0.002(3)
C9 0.038(3) 0.034(3) 0.053(4) 0.003(3) 0.010(3) -0.010(3)
C10 0.030(3) 0.030(3) 0.042(3) 0.002(2) 0.001(3) -0.006(2)
Cl 0.0401(8) 0.0332(7) 0.0470(8) -0.0015(6) -0.0082(7) 0.0006(6)
O1 0.066(4) 0.039(3) 0.106(5) 0.007(3) 0.030(4) 0.001(3)
O4 0.071(4) 0.085(4) 0.077(4) -0.020(4) -0.009(4) 0.040(4)
O2 0.091(5) 0.082(5) 0.057(4) 0.005(3) 0.010(4) 0.026(4)
O3 0.100(6) 0.082(5) 0.093(6) 0.020(4) -0.049(5) -0.045(5)

loop_
_atom_type_symbol
_atom_type_description
_atom_type_scat_dispersion_real
_atom_type_scat_dispersion_imag
_atom_type_scat_source
Cu Cu -1.9646 0.5888 'International Tables Vol C Tables 4.2.6.8 and 6.1.1.4'
Cl Cl 0.3639 0.7018 'International Tables Vol C Tables 4.2.6.8 and 6.1.1.4'
O O 0.0492 0.0322 'International Tables Vol C Tables 4.2.6.8 and 6.1.1.4'
N N 0.0311 0.0180 'International Tables Vol C Tables 4.2.6.8 and 6.1.1.4'
C C 0.0181 0.0091 'International Tables Vol C Tables 4.2.6.8 and 6.1.1.4'
H H 0.0000 0.0000 'International Tables Vol C Tables 4.2.6.8 and 6.1.1.4'

loop_
_geom_angle_atom_site_label_1
_geom_angle_atom_site_label_2
_geom_angle_atom_site_label_3
_geom_angle
_geom_angle_site_symmetry_1
_geom_angle_site_symmetry_3
O12 Cu O11 91.75(19) 3_466 .
O12 Cu N2 91.8(2) 3_466 .
O11 Cu N2 176.3(2) . .
O12 Cu N1 173.36(19) 3_466 .
O11 Cu N1 93.4(2) . .
N2 Cu N1 83.0(2) . .
O12 Cu O13 95.41(17) 3_466 .
O11 Cu O13 74.40(17) . .
N2 Cu O13 106.15(18) . .
N1 Cu O13 90.05(18) . .
O12 Cu O1 92.6(2) 3_466 .
O11 Cu O1 87.1(2) . .
N2 Cu O1 91.8(2) . .
N1 Cu O1 83.5(2) . .
O13 Cu O1 160.06(18) . .
C11 O11 Cu 121.9(4) . .
C11 O12 Cu 129.6(4) . 3_566
C12 O13 Cu 102.9(3) . .
O12 C11 O11 124.4(6) . .
O12 C11 C12 117.0(5) . .
O11 C11 C12 118.5(5) . .
O13 C12 C11 113.4(5) . .
C1 N1 C4N 118.4(6) . .
C1 N1 Cu 130.7(5) . .
C4N N1 Cu 110.8(4) . .
C10 N2 C7N 119.2(6) . .
C10 N2 Cu 128.6(5) . .
C7N N2 Cu 112.1(4) . .
N1 C1 C2 122.6(6) . .
C3 C2 C1 119.6(6) . .
C2 C3 C4 119.3(6) . .
C4N C4 C3 117.4(6) . .
C4N C4 C5 119.0(6) . .
C3 C4 C5 123.6(6) . .
N1 C4N C4 122.7(6) . .
N1 C4N C7N 117.0(5) . .
C4 C4N C7N 120.3(5) . .
C6 C5 C4 120.7(6) . .
C5 C6 C7 121.4(6) . .
C8 C7 C7N 117.0(6) . .
C8 C7 C6 124.6(6) . .
C7N C7 C6 118.5(6) . .
N2 C7N C7 122.6(6) . .
N2 C7N C4N 117.2(5) . .
C7 C7N C4N 120.2(6) . .
C9 C8 C7 119.5(6) . .
C8 C9 C10 120.0(6) . .
N2 C10 C9 121.7(6) . .
O3 Cl O2 112.1(6) . .
O3 Cl O4 110.0(6) . .
O2 Cl O4 109.1(5) . .
O3 Cl O1 108.6(5) . .
O2 Cl O1 109.8(5) . .
O4 Cl O1 107.1(5) . .
Cl O1 Cu 130.8(4) . .

loop_
_geom_bond_atom_site_label_1
_geom_bond_atom_site_label_2
_geom_bond_distance
_geom_bond_site_symmetry_2
Cu O12 1.978(5) 3_466
Cu O11 1.985(4) .
Cu N2 1.989(5) .
Cu N1 2.022(5) .
Cu O13 2.450(5) .
Cu O1 2.479(6) .
O11 C11 1.266(8) .
O12 C11 1.243(8) .
O13 C12 1.411(7) .
C11 C12 1.524(8) .
N1 C1 1.328(8) .
N1 C4N 1.360(8) .
N2 C10 1.328(8) .
N2 C7N 1.353(8) .
C1 C2 1.396(10) .
C2 C3 1.368(9) .
C3 C4 1.412(9) .
C4 C4N 1.403(9) .
C4 C5 1.433(9) .
C4N C7N 1.422(8) .
C5 C6 1.363(11) .
C6 C7 1.432(10) .
C7 C8 1.403(10) .
C7 C7N 1.411(8) .
C8 C9 1.376(10) .
C9 C10 1.392(9) .
Cl O3 1.401(7) .
Cl O2 1.416(7) .
Cl O4 1.440(6) .
Cl O1 1.447(6) .

loop_
_geom_hbond_atom_site_label_D
_geom_hbond_atom_site_label_H
_geom_hbond_atom_site_label_A
_geom_hbond_distance_DH
_geom_hbond_distance_HA
_geom_hbond_distance_DA
_geom_hbond_angle_DHA
_geom_hbond_site_symmetry_A
C6 H6 O3 0.93 2.55 3.261(10) 133.8 2_665
C10 H10 O12 0.93 2.53 3.030(8) 114.0 3_466
C12 H12B O1 0.97 2.54 3.309(10) 136.5 3_466
O13 H13 O11 0.82(10) 1.95(9) 2.710(7) 153(9) 3_466
